data_7011540
loop_
_publ_author_name
'Pelagatti, Paolo'
'Bacchi, Alessia'
'Bobbio, Carla'
'Carcelli, Mauro'
'Costa, Mirco'
'Fochi, Andrea'
'Pelizzi, Corrado'

_publ_section_title
;
 Reactivity of Rh(i) and Rh(iii) complexes containing a PNO hydrazonic
 ligand toward HCl
;
_journal_issue 8
_journal_name_full 'Journal of the Chemical Society, Dalton Transactions'
_journal_page_first 1820
_journal_paper_doi 10.1039/b201174n
_journal_year 2002
_chemical_formula_sum 'C29 H26 Cl3.6 I0.4 N2 O2 P Rh'
_chemical_formula_weight 746.81
_chemical_name_systematic
; 
? 
;
_space_group_IT_number 61
_symmetry_cell_setting orthorhombic
_symmetry_space_group_name_Hall '-P 2ac 2ab'
_symmetry_space_group_name_H-M 'P b c a'
_atom_sites_solution_hydrogens geom
_atom_sites_solution_primary direct
_atom_sites_solution_secondary difmap
_audit_creation_method SHELXL-97
_cell_angle_alpha 90.000(0)
_cell_angle_beta 90.000(0)
_cell_angle_gamma 90.000(0)
_cell_formula_units_Z 8
_cell_length_a 18.172(5)
_cell_length_b 22.005(5)
_cell_length_c 14.952(5)
_cell_measurement_reflns_used 25
_cell_measurement_temperature 293(2)
_cell_measurement_theta_max 16
_cell_measurement_theta_min 10
_cell_volume 5979(3)
_computing_structure_refinement 'SHELXL-97 (Sheldrick, 1997)'
_computing_structure_solution 'SIR97 (Altomare et al., 1997)'
_diffrn_ambient_temperature 293(2)
_diffrn_measured_fraction_theta_full 0.894
_diffrn_measured_fraction_theta_max 0.894
_diffrn_measurement_device_type 'Siemens AED diffractometer'
_diffrn_measurement_method '\q/2\q scan'
_diffrn_radiation_monochromator graphite
_diffrn_radiation_source 'fine-focus sealed tube'
_diffrn_radiation_type MoK\a
_diffrn_radiation_wavelength 0.71069
_diffrn_reflns_av_R_equivalents 0.1002
_diffrn_reflns_av_sigmaI/netI 0.4380
_diffrn_reflns_limit_h_max 19
_diffrn_reflns_limit_h_min -15
_diffrn_reflns_limit_k_max 23
_diffrn_reflns_limit_k_min -18
_diffrn_reflns_limit_l_max 15
_diffrn_reflns_limit_l_min -9
_diffrn_reflns_number 7186
_diffrn_reflns_theta_full 22.04
_diffrn_reflns_theta_max 22.04
_diffrn_reflns_theta_min 3.09
_diffrn_standards_decay_% 0
_diffrn_standards_interval_count 100
_diffrn_standards_number 1
_exptl_absorpt_coefficient_mu 1.390
_exptl_crystal_colour orange
_exptl_crystal_density_diffrn 1.659
_exptl_crystal_density_method 'not measured'
_exptl_crystal_description prisms
_exptl_crystal_F_000 2979
_exptl_crystal_size_max 0.6
_exptl_crystal_size_mid 0.4
_exptl_crystal_size_min 0.3
_refine_diff_density_max 0.593
_refine_diff_density_min -0.791
_refine_diff_density_rms 0.083
_refine_ls_extinction_method none
_refine_ls_goodness_of_fit_ref 0.578
_refine_ls_hydrogen_treatment mixed
_refine_ls_matrix_type full
_refine_ls_number_parameters 363
_refine_ls_number_reflns 3671
_refine_ls_number_restraints 12
_refine_ls_restrained_S_all 0.578
_refine_ls_R_factor_all 0.2232
_refine_ls_R_factor_gt 0.0422
_refine_ls_shift/su_max 0.001
_refine_ls_shift/su_mean 0.000
_refine_ls_structure_factor_coef Fsqd
_refine_ls_weighting_details 'w=1/[\s^2^(Fo^2^)+(0.0310P)^2^+0.0000P] where P=(Fo^2^+2Fc^2^)/3'
_refine_ls_weighting_scheme calc
_refine_ls_wR_factor_gt 0.0738
_refine_ls_wR_factor_ref 0.0967
_reflns_number_gt 791
_reflns_number_total 3671
_reflns_threshold_expression >2sigma(I)
_cod_data_source_file b201174n.txt
_cod_data_source_block Compound-8
_cod_depositor_comments
;
The following automatic conversions were performed:

'_refine_ls_weighting_scheme' value 'calc
w=1/[\s^2^(Fo^2^)+(0.0310P)^2^+0.0000P] where P=(Fo^2^+2Fc^2^)/3' was
changed to 'calc'. New tag '_refine_ls_weighting_details' was
created. The value of the new tag was set to
'w=1/[\s^2^(Fo^2^)+(0.0310P)^2^+0.0000P] where P=(Fo^2^+2Fc^2^)/3'.

Automatic conversion script
Id: cif_fix_values 3143 2015-03-26 13:38:13Z robertas 
;
_cod_original_sg_symbol_H-M Pbca
_cod_database_code 7011540

loop_
_symmetry_equiv_pos_as_xyz
'x, y, z'
'-x+1/2, -y, z+1/2'
'x+1/2, -y+1/2, -z'
'-x, y+1/2, -z+1/2'
'-x, -y, -z'
'x-1/2, y, -z-1/2'
'-x-1/2, y-1/2, z'
'x, -y-1/2, z-1/2'

loop_
_atom_site_label
_atom_site_type_symbol
_atom_site_fract_x
_atom_site_fract_y
_atom_site_fract_z
_atom_site_U_iso_or_equiv
_atom_site_adp_type
_atom_site_occupancy
_atom_site_calc_flag
_atom_site_refinement_flags
_atom_site_disorder_assembly
_atom_site_disorder_group
Rh Rh 0.14834(5) 0.09231(5) 0.07383(7) 0.0620(4) Uani 1 d . . .
I1 I 0.2719(3) 0.1290(2) 0.0100(4) 0.0743(17) Uani 0.431(6) d P . .
Cl1 Cl 0.2679(11) 0.1245(11) 0.0172(15) 0.198(17) Uani 0.569(6) d P . .
Cl2 Cl 0.14513(16) -0.00093(13) -0.03802(18) 0.0568(9) Uani 1 d . . .
Cl3 Cl 0.0048(3) 0.6240(3) 0.1011(3) 0.179(2) Uani 1 d . . .
Cl4 Cl -0.0023(4) 0.7204(3) -0.0210(4) 0.214(3) Uani 1 d . . .
P P 0.1970(2) 0.04956(19) 0.1957(2) 0.0608(12) Uani 1 d . . .
O1 O 0.0922(5) 0.1356(4) -0.0336(5) 0.061(3) Uani 1 d . . .
O2 O 0.0755(6) 0.1712(5) 0.1855(8) 0.106(4) Uani 1 d . . .
N1 N 0.0463(5) 0.0637(6) 0.0991(9) 0.060(4) Uani 1 d . . .
N2 N 0.0007(6) 0.0788(5) 0.0289(9) 0.069(4) Uani 1 d . . .
H2N H -0.0417 0.0619 0.0233 0.083 Uiso 1 calc R . .
C1 C 0.1265(8) 0.0198(6) 0.2710(10) 0.056(4) Uani 1 d . . .
C2 C 0.1426(9) 0.0044(6) 0.3581(10) 0.065(4) Uani 1 d . . .
H2 H 0.1892 0.0140 0.3795 0.078 Uiso 1 calc R . .
C3 C 0.0948(8) -0.0240(7) 0.4156(10) 0.080(5) Uani 1 d . . .
H3 H 0.1089 -0.0359 0.4728 0.096 Uiso 1 calc R . .
C4 C 0.0226(8) -0.0341(6) 0.3825(11) 0.087(5) Uani 1 d . . .
H4 H -0.0124 -0.0521 0.4195 0.104 Uiso 1 calc R . .
C5 C 0.0038(9) -0.0183(7) 0.2988(10) 0.079(6) Uani 1 d . . .
H5 H -0.0437 -0.0260 0.2785 0.095 Uiso 1 calc R . .
C6 C 0.0546(10) 0.0095(6) 0.2416(11) 0.061(4) Uani 1 d . . .
C7 C 0.0159(8) 0.0302(6) 0.1590(12) 0.065(5) Uani 1 d . . .
H7 H -0.0327 0.0182 0.1505 0.078 Uiso 1 calc R . .
C8 C 0.0225(8) 0.1182(7) -0.0272(11) 0.057(5) Uani 1 d . . .
C9 C -0.0236(9) 0.1414(7) -0.1045(10) 0.062(4) Uani 1 d . . .
C10 C -0.0995(10) 0.1302(7) -0.1039(11) 0.102(6) Uani 1 d . . .
H10 H -0.1204 0.1084 -0.0570 0.122 Uiso 1 calc R . .
C11 C -0.1436(10) 0.1514(8) -0.1728(12) 0.126(7) Uani 1 d U . .
H11 H -0.1936 0.1423 -0.1731 0.151 Uiso 1 calc R . .
C12 C -0.1153(12) 0.1845(9) -0.2383(13) 0.115(7) Uani 1 d U . .
H12 H -0.1450 0.1988 -0.2844 0.138 Uiso 1 calc R . .
C13 C -0.0389(13) 0.1977(8) -0.2369(12) 0.107(7) Uani 1 d . . .
H13 H -0.0197 0.2212 -0.2830 0.128 Uiso 1 calc R . .
C14 C 0.0085(10) 0.1779(8) -0.1711(11) 0.102(6) Uani 1 d . . .
H14 H 0.0582 0.1880 -0.1708 0.122 Uiso 1 calc R . .
C15 C 0.2583(7) -0.0122(7) 0.1835(12) 0.063(5) Uani 1 d . . .
C16 C 0.2808(8) -0.0316(7) 0.0986(12) 0.084(6) Uani 1 d . . .
H16 H 0.2633 -0.0104 0.0491 0.101 Uiso 1 calc R . .
C17 C 0.3271(8) -0.0799(8) 0.0837(11) 0.083(5) Uani 1 d . . .
H17 H 0.3411 -0.0900 0.0258 0.100 Uiso 1 calc R . .
C18 C 0.3534(8) -0.1145(7) 0.1576(12) 0.079(5) Uani 1 d . . .
H18 H 0.3842 -0.1478 0.1485 0.095 Uiso 1 calc R . .
C19 C 0.3323(7) -0.0975(7) 0.2445(11) 0.074(5) Uani 1 d . . .
H19 H 0.3501 -0.1183 0.2941 0.089 Uiso 1 calc R . .
C20 C 0.2853(8) -0.0502(7) 0.2547(9) 0.068(5) Uani 1 d . . .
H20 H 0.2692 -0.0416 0.3124 0.081 Uiso 1 calc R . .
C21 C 0.2497(8) 0.0987(7) 0.2674(8) 0.057(4) Uani 1 d . . .
C22 C 0.2169(8) 0.1367(7) 0.3311(12) 0.081(5) Uani 1 d . . .
H22 H 0.1663 0.1350 0.3396 0.098 Uiso 1 calc R . .
C23 C 0.2595(13) 0.1776(9) 0.3829(10) 0.119(7) Uani 1 d . . .
H23 H 0.2361 0.2017 0.4254 0.143 Uiso 1 calc R . .
C24 C 0.3350(13) 0.1828(9) 0.3722(13) 0.116(7) Uani 1 d . . .
H24 H 0.3625 0.2099 0.4063 0.139 Uiso 1 calc R . .
C25 C 0.3683(9) 0.1449(8) 0.3070(13) 0.090(6) Uani 1 d . . .
H25 H 0.4189 0.1466 0.2976 0.108 Uiso 1 calc R . .
C27 C 0.1315(8) 0.1705(8) 0.1474(11) 0.076(5) Uani 1 d . . .
C28 C 0.1792(8) 0.2200(5) 0.1399(10) 0.130(7) Uani 1 d . . .
H28A H 0.1700 0.2408 0.0847 0.195 Uiso 1 calc R . .
H28B H 0.2292 0.2058 0.1409 0.195 Uiso 1 calc R . .
H28C H 0.1713 0.2473 0.1891 0.195 Uiso 1 calc R . .
C26 C 0.3252(9) 0.1048(6) 0.2567(8) 0.071(4) Uani 1 d . . .
H26 H 0.3483 0.0810 0.2137 0.085 Uiso 1 calc R . .
C29 C 0.0488(9) 0.6849(8) 0.0588(16) 0.216(12) Uani 1 d . . .
H29A H 0.0953 0.6720 0.0330 0.259 Uiso 1 calc R . .
H29B H 0.0595 0.7133 0.1067 0.259 Uiso 1 calc R . .

loop_
_atom_site_aniso_label
_atom_site_aniso_U_11
_atom_site_aniso_U_22
_atom_site_aniso_U_33
_atom_site_aniso_U_23
_atom_site_aniso_U_13
_atom_site_aniso_U_12
Rh 0.0551(7) 0.0762(8) 0.0546(7) 0.0037(8) -0.0003(8) -0.0041(8)
I1 0.054(3) 0.077(3) 0.092(4) -0.002(3) 0.001(3) 0.001(2)
Cl1 0.103(16) 0.40(3) 0.093(16) -0.014(17) 0.029(12) -0.080(15)
Cl2 0.0481(19) 0.064(2) 0.058(2) -0.0042(17) 0.005(2) -0.010(2)
Cl3 0.179(5) 0.229(7) 0.128(5) 0.034(4) 0.011(4) -0.022(5)
Cl4 0.313(8) 0.159(6) 0.170(6) -0.012(5) -0.066(6) 0.007(6)
P 0.049(3) 0.071(3) 0.063(3) 0.004(2) 0.002(2) -0.007(3)
O1 0.069(6) 0.073(6) 0.043(6) 0.017(5) -0.013(5) 0.014(6)
O2 0.065(8) 0.100(10) 0.151(11) -0.042(8) 0.006(8) -0.004(8)
N1 0.041(8) 0.091(10) 0.049(9) -0.010(7) -0.022(7) -0.015(7)
N2 0.065(9) 0.079(11) 0.064(9) 0.012(8) -0.009(8) -0.042(8)
C1 0.049(12) 0.063(11) 0.054(12) 0.016(8) 0.002(9) 0.001(8)
C2 0.077(12) 0.070(11) 0.047(11) 0.000(9) -0.019(11) 0.023(11)
C3 0.045(10) 0.126(14) 0.069(11) 0.025(12) -0.003(11) 0.037(9)
C4 0.063(13) 0.115(15) 0.081(15) 0.021(11) -0.006(10) 0.005(10)
C5 0.053(10) 0.170(19) 0.015(9) 0.012(10) 0.004(9) -0.008(12)
C6 0.058(13) 0.071(13) 0.053(13) -0.001(10) -0.004(11) 0.018(10)
C7 0.069(13) 0.048(12) 0.079(14) -0.010(10) -0.002(12) -0.036(10)
C8 0.034(10) 0.056(12) 0.083(13) 0.003(10) 0.001(10) 0.015(9)
C9 0.060(11) 0.065(12) 0.061(13) -0.006(10) -0.015(11) 0.013(10)
C10 0.104(15) 0.097(13) 0.105(16) 0.018(11) -0.056(13) -0.021(12)
C11 0.095(14) 0.18(2) 0.097(14) 0.080(13) -0.060(14) -0.058(15)
C12 0.12(2) 0.130(17) 0.101(16) 0.056(14) -0.053(15) -0.009(14)
C13 0.140(19) 0.127(17) 0.054(14) 0.028(12) 0.006(14) -0.024(16)
C14 0.160(18) 0.119(15) 0.026(11) 0.033(11) 0.006(12) 0.004(14)
C15 0.037(10) 0.077(14) 0.076(12) -0.002(12) -0.011(10) -0.019(9)
C16 0.072(12) 0.074(13) 0.106(17) -0.023(12) -0.015(12) 0.032(10)
C17 0.070(12) 0.117(15) 0.063(11) 0.028(14) -0.027(11) -0.020(11)
C18 0.054(10) 0.097(15) 0.086(12) -0.043(12) 0.026(12) -0.022(11)
C19 0.053(12) 0.059(11) 0.110(15) 0.049(12) 0.012(10) 0.026(10)
C20 0.058(11) 0.090(14) 0.055(11) 0.019(10) 0.001(9) 0.022(10)
C21 0.051(11) 0.081(12) 0.038(9) 0.005(9) -0.001(8) 0.004(11)
C22 0.092(13) 0.060(12) 0.092(14) 0.001(10) -0.012(12) -0.011(11)
C23 0.18(2) 0.134(19) 0.045(12) 0.004(11) -0.067(15) -0.053(18)
C24 0.16(2) 0.081(16) 0.109(17) 0.024(12) 0.004(17) -0.063(17)
C25 0.066(13) 0.080(14) 0.123(17) 0.012(12) -0.037(12) -0.042(12)
C27 0.049(12) 0.058(12) 0.122(14) 0.041(11) -0.020(11) 0.013(11)
C28 0.202(18) 0.034(11) 0.154(15) -0.035(10) 0.049(15) -0.052(12)
C26 0.069(13) 0.087(13) 0.056(10) 0.030(10) -0.013(9) -0.020(11)
C29 0.129(16) 0.127(17) 0.39(4) 0.14(2) -0.08(2) -0.048(14)

loop_
_atom_type_symbol
_atom_type_description
_atom_type_scat_dispersion_real
_atom_type_scat_dispersion_imag
_atom_type_scat_source
C C 0.0033 0.0016 'International Tables Vol C Tables 4.2.6.8 and 6.1.1.4'
H H 0.0000 0.0000 'International Tables Vol C Tables 4.2.6.8 and 6.1.1.4'
N N 0.0061 0.0033 'International Tables Vol C Tables 4.2.6.8 and 6.1.1.4'
O O 0.0106 0.0060 'International Tables Vol C Tables 4.2.6.8 and 6.1.1.4'
P P 0.1023 0.0942 'International Tables Vol C Tables 4.2.6.8 and 6.1.1.4'
Cl Cl 0.1484 0.1585 'International Tables Vol C Tables 4.2.6.8 and 6.1.1.4'
Rh Rh -1.1178 0.9187 'International Tables Vol C Tables 4.2.6.8 and 6.1.1.4'
I I -0.4742 1.8119 'International Tables Vol C Tables 4.2.6.8 and 6.1.1.4'

loop_
_geom_angle_atom_site_label_1
_geom_angle_atom_site_label_2
_geom_angle_atom_site_label_3
_geom_angle
_geom_angle_site_symmetry_1
_geom_angle_site_symmetry_3
_geom_angle_publ_flag
N1 Rh C27 91.4(5) . . ?
N1 Rh O1 80.7(5) . . ?
C27 Rh O1 87.6(4) . . ?
N1 Rh P 94.7(4) . . ?
C27 Rh P 88.6(4) . . ?
O1 Rh P 173.9(3) . . ?
N1 Rh Cl1 170.5(6) . . ?
C27 Rh Cl1 94.3(7) . . ?
O1 Rh Cl1 92.0(6) . . ?
P Rh Cl1 93.0(5) . . ?
N1 Rh I1 169.1(4) . . ?
C27 Rh I1 93.7(5) . . ?
O1 Rh I1 89.9(3) . . ?
P Rh I1 95.12(17) . . ?
Cl1 Rh I1 2.2(6) . . ?
N1 Rh Cl2 81.6(3) . . ?
C27 Rh Cl2 168.2(4) . . ?
O1 Rh Cl2 81.9(2) . . ?
P Rh Cl2 101.40(13) . . ?
Cl1 Rh Cl2 91.5(5) . . ?
I1 Rh Cl2 91.63(14) . . ?
C15 P C21 100.9(7) . . ?
C15 P C1 103.3(7) . . ?
C21 P C1 102.8(7) . . ?
C15 P Rh 119.3(6) . . ?
C21 P Rh 116.3(4) . . ?
C1 P Rh 112.1(6) . . ?
C8 O1 Rh 105.9(9) . . ?
C7 N1 N2 114.2(12) . . ?
C7 N1 Rh 135.5(11) . . ?
N2 N1 Rh 109.9(9) . . ?
C8 N2 N1 118.7(12) . . ?
C2 C1 C6 117.1(14) . . ?
C2 C1 P 121.5(14) . . ?
C6 C1 P 121.3(13) . . ?
C3 C2 C1 124.8(15) . . ?
C2 C3 C4 115.9(14) . . ?
C5 C4 C3 121.3(15) . . ?
C4 C5 C6 120.9(15) . . ?
C1 C6 C5 119.7(14) . . ?
C1 C6 C7 130.7(15) . . ?
C5 C6 C7 109.1(16) . . ?
N1 C7 C6 123.3(14) . . ?
N2 C8 O1 122.9(14) . . ?
N2 C8 C9 124.1(15) . . ?
O1 C8 C9 112.0(15) . . ?
C10 C9 C14 120.9(15) . . ?
C10 C9 C8 118.7(16) . . ?
C14 C9 C8 120.2(17) . . ?
C11 C10 C9 120.3(16) . . ?
C12 C11 C10 120.8(18) . . ?
C11 C12 C13 118.7(18) . . ?
C14 C13 C12 124.0(18) . . ?
C13 C14 C9 115.2(17) . . ?
C16 C15 C20 113.3(14) . . ?
C16 C15 P 120.7(14) . . ?
C20 C15 P 125.8(14) . . ?
C17 C16 C15 124.1(17) . . ?
C16 C17 C18 119.7(16) . . ?
C19 C18 C17 118.8(15) . . ?
C20 C19 C18 118.8(14) . . ?
C19 C20 C15 125.3(14) . . ?
C26 C21 C22 116.2(14) . . ?
C26 C21 P 121.0(13) . . ?
C22 C21 P 122.5(13) . . ?
C21 C22 C23 121.2(16) . . ?
C24 C23 C22 122(2) . . ?
C23 C24 C25 117(2) . . ?
C26 C25 C24 120.0(17) . . ?
O2 C27 C28 124.8(18) . . ?
O2 C27 Rh 113.6(14) . . ?
C28 C27 Rh 121.0(12) . . ?
C21 C26 C25 123.6(15) . . ?
Cl3 C29 Cl4 111.7(9) . . ?

loop_
_geom_bond_atom_site_label_1
_geom_bond_atom_site_label_2
_geom_bond_distance
_geom_bond_site_symmetry_2
_geom_bond_publ_flag
Rh N1 1.994(10) . ?
Rh C27 2.064(18) . ?
Rh O1 2.129(7) . ?
Rh P 2.233(4) . ?
Rh Cl1 2.44(2) . ?
Rh I1 2.569(6) . ?
Rh Cl2 2.648(3) . ?
Cl3 C29 1.685(16) . ?
Cl4 C29 1.702(16) . ?
P C15 1.767(15) . ?
P C21 1.799(14) . ?
P C1 1.828(12) . ?
O1 C8 1.326(13) . ?
O2 C27 1.167(14) . ?
N1 C7 1.286(13) . ?
N1 N2 1.377(12) . ?
N2 C8 1.270(14) . ?
C1 C2 1.377(14) . ?
C1 C6 1.397(15) . ?
C2 C3 1.373(15) . ?
C3 C4 1.421(15) . ?
C4 C5 1.344(15) . ?
C5 C6 1.400(17) . ?
C6 C7 1.492(17) . ?
C8 C9 1.516(17) . ?
C9 C10 1.401(15) . ?
C9 C14 1.406(16) . ?
C10 C11 1.387(17) . ?
C11 C12 1.323(18) . ?
C12 C13 1.419(18) . ?
C13 C14 1.379(19) . ?
C15 C16 1.401(16) . ?
C15 C20 1.440(16) . ?
C16 C17 1.374(15) . ?
C17 C18 1.424(17) . ?
C18 C19 1.406(15) . ?
C19 C20 1.355(15) . ?
C21 C26 1.387(14) . ?
C21 C22 1.400(16) . ?
C22 C23 1.418(16) . ?
C23 C24 1.385(19) . ?
C24 C25 1.420(19) . ?
C25 C26 1.399(15) . ?
C27 C28 1.396(16) . ?
